data_4303849
loop_
_publ_author_name
'Sib Sankar Mal'
'Bassem S. Bassil'
'Masooma Ibrahim'
'Saritha Nellutla'
'Johan van Tol'
'Naresh S. Dalal'
'Jorge A. Fern\'andez'
'Xavier L\'opez'
'Josep M. Poblet'
'Rosa Ngo Biboum'
'Bineta Keita'
'Ulrich Kortz'

_publ_contact_author_address
;
School of Engineering and Science, 
Jacobs University, P.O. Box 750 561, 
28725 Bremen, Germany
;
_publ_contact_author_email u.kortz@jacobs-university.de
_publ_contact_author_name 'Ulrich Kortz'
_publ_section_title
;
Wheel-Shaped Cu20-Tungstophosphate [Cu20X(OH)24(H2O)12(P8W48O184)]25- Ion
(X = Cl, Br, I) and the Role of the Halide Guest
;
_journal_name_full 'Inorganic Chemistry'
_journal_page_first 11636
_journal_page_last 11645
_journal_paper_doi 10.1021/ic901641f
_journal_volume 48
_journal_year 2009
_chemical_formula_sum 'Br Cu20 H168 K12 Li13 O280 P8 W48'
_chemical_formula_weight 15631.51
_chemical_name_systematic
;
 ?
;
_space_group_IT_number 83
_symmetry_cell_setting tetragonal
_symmetry_space_group_name_Hall '-P 4'
_symmetry_space_group_name_H-M 'P 4/m'
_atom_sites_solution_primary direct
_atom_sites_solution_secondary difmap
_audit_creation_method SHELXL-97
_cell_angle_alpha 90.00
_cell_angle_beta 90.00
_cell_angle_gamma 90.00
_cell_formula_units_Z 2
_cell_length_a 24.0953(2)
_cell_length_b 24.0953(2)
_cell_length_c 21.9359(5)
_cell_measurement_reflns_used 6907
_cell_measurement_temperature 173(2)
_cell_measurement_theta_max 26.65
_cell_measurement_theta_min 2.21
_cell_volume 12735.6(3)
_computing_cell_refinement 'Bruker SMART'
_computing_data_collection 'Bruker SMART'
_computing_data_reduction 'Bruker SAINT'
_computing_molecular_graphics 'Bruker SHELXTL'
_computing_publication_material 'Bruker SHELXTL'
_computing_structure_refinement 'SHELXL-97 (Sheldrick, 1997)'
_computing_structure_solution 'SHELXS-97 (Sheldrick, 1990)'
_diffrn_ambient_temperature 173(2)
_diffrn_measured_fraction_theta_full 0.998
_diffrn_measured_fraction_theta_max 0.998
_diffrn_measurement_device_type 'CCD area detector'
_diffrn_measurement_method 'phi and omega scans'
_diffrn_radiation_monochromator graphite
_diffrn_radiation_source 'sealed tube'
_diffrn_radiation_type MoK\a
_diffrn_radiation_wavelength 0.71073
_diffrn_reflns_av_R_equivalents 0.1161
_diffrn_reflns_av_sigmaI/netI 0.0446
_diffrn_reflns_limit_h_max 30
_diffrn_reflns_limit_h_min -30
_diffrn_reflns_limit_k_max 30
_diffrn_reflns_limit_k_min -30
_diffrn_reflns_limit_l_max 27
_diffrn_reflns_limit_l_min -27
_diffrn_reflns_number 215014
_diffrn_reflns_theta_full 26.92
_diffrn_reflns_theta_max 26.92
_diffrn_reflns_theta_min 1.89
_exptl_absorpt_coefficient_mu 23.061
_exptl_absorpt_correction_T_max 0.2677
_exptl_absorpt_correction_T_min 0.0558
_exptl_absorpt_correction_type multi-scan
_exptl_absorpt_process_details SADABS
_exptl_crystal_colour blue
_exptl_crystal_density_diffrn 4.091
_exptl_crystal_density_method 'not measured'
_exptl_crystal_description octahedron
_exptl_crystal_F_000 14568
_exptl_crystal_size_max 0.28
_exptl_crystal_size_mid 0.23
_exptl_crystal_size_min 0.08
_refine_diff_density_max 4.274
_refine_diff_density_min -2.495
_refine_diff_density_rms 0.439
_refine_ls_extinction_method none
_refine_ls_goodness_of_fit_ref 1.002
_refine_ls_matrix_type full
_refine_ls_number_parameters 515
_refine_ls_number_reflns 14149
_refine_ls_number_restraints 0
_refine_ls_restrained_S_all 1.002
_refine_ls_R_factor_all 0.0566
_refine_ls_R_factor_gt 0.0457
_refine_ls_shift/su_max 0.001
_refine_ls_shift/su_mean 0.000
_refine_ls_structure_factor_coef Fsqd
_refine_ls_weighting_details 'calc w=1/[\s^2^(Fo^2^)+(0.0850P)^2^+265.0000P] where P=(Fo^2^+2Fc^2^)/3'
_refine_ls_weighting_scheme calc
_refine_ls_wR_factor_gt 0.1327
_refine_ls_wR_factor_ref 0.1427
_reflns_number_gt 11555
_reflns_number_total 14149
_reflns_threshold_expression >2sigma(I)
_cod_data_source_file ic901641f_si_001_1.cif
_cod_data_source_block p4m
_cod_depositor_comments
;
The following automatic conversions were performed:
'_symmetry_cell_setting' value 'Tetragonal' changed to 'tetragonal'
according to '/home/saulius/struct/CIF-dictionaries/cif_core.dic'
dictionary named 'cif_core.dic' version 2.4.1 from 2010-06-29.

Automatic conversion script
Id: cif_fix_enum 1527 2010-12-29 10:47:43Z saulius 
;
_cod_original_formula_sum 'H168 Br Cu20 K12 Li13 O280 P8 W48'
_cod_database_code 4303849

loop_
_symmetry_equiv_pos_as_xyz
'x, y, z'
'-x, -y, z'
'-y, x, z'
'y, -x, z'
'-x, -y, -z'
'x, y, -z'
'y, -x, -z'
'-y, x, -z'

loop_
_atom_site_label
_atom_site_type_symbol
_atom_site_fract_x
_atom_site_fract_y
_atom_site_fract_z
_atom_site_U_iso_or_equiv
_atom_site_adp_type
_atom_site_occupancy
_atom_site_symmetry_multiplicity
_atom_site_calc_flag
_atom_site_refinement_flags
_atom_site_disorder_assembly
_atom_site_disorder_group
W1 W 0.12781(2) 0.33884(2) -0.07673(2) 0.02729(12) Uani 1 1 d . . .
W2 W 0.24157(2) 0.41825(2) -0.15566(2) 0.02317(11) Uani 1 1 d . . .
W3 W 0.12647(2) 0.49243(2) -0.07660(2) 0.02735(12) Uani 1 1 d . . .
W4 W 0.15442(2) 0.64211(2) -0.07679(2) 0.02747(12) Uani 1 1 d . . .
W5 W 0.21104(2) 0.78484(2) -0.07676(2) 0.02748(12) Uani 1 1 d . . .
W6 W 0.28836(2) 0.67023(2) -0.15551(2) 0.02338(12) Uani 1 1 d . . .
W7 W 0.23681(2) 0.67071(2) -0.42334(2) 0.02949(13) Uani 1 1 d . . .
W8 W 0.17756(2) 0.79517(2) -0.34455(2) 0.02624(12) Uani 1 1 d . . .
W9 W 0.31550(2) 0.80208(2) -0.42316(2) 0.02881(13) Uani 1 1 d . . .
W10 W -0.05646(2) 0.62858(2) -0.42332(2) 0.02756(12) Uani 1 1 d . . .
W11 W 0.09595(2) 0.60488(2) -0.42308(2) 0.02806(12) Uani 1 1 d . . .
W12 W 0.03489(2) 0.72970(2) -0.34416(2) 0.02542(12) Uani 1 1 d . . .
Cu1 Cu 0.32872(7) 0.53249(7) -0.12052(8) 0.0321(4) Uani 1 1 d . . .
Cu2 Cu 0.44569(7) 0.57947(7) -0.11264(8) 0.0325(4) Uani 1 1 d . . .
Cu3 Cu 0.36864(10) 0.52496(10) 0.0000 0.0327(5) Uani 1 2 d S . .
Cu4 Cu 0.16348(8) 0.93893(7) -0.37943(9) 0.0372(4) Uani 1 1 d . . .
Cu5 Cu 0.04002(8) 0.91289(7) -0.38817(9) 0.0370(4) Uani 1 1 d . . .
Cu6 Cu 0.12599(11) 0.95385(11) -0.5000 0.0374(5) Uani 1 2 d S . .
O2CU O 0.4731(4) 0.6424(4) -0.0668(4) 0.0300(19) Uiso 1 1 d . . .
O1C2 O 0.4178(4) 0.5158(4) -0.1555(4) 0.033(2) Uiso 1 1 d . . .
O12C O 0.3770(4) 0.5776(4) -0.0663(4) 0.033(2) Uiso 1 1 d . . .
O1C3 O 0.2745(10) 0.5441(10) 0.0000 0.085(7) Uiso 1 2 d S . .
O1C5 O -0.0285(4) 0.9221(4) -0.3445(5) 0.040(2) Uiso 1 1 d . . .
O1C6 O 0.1078(4) 0.9040(4) -0.5660(5) 0.037(2) Uiso 1 1 d . . .
O2C6 O 0.1456(4) 1.0035(4) -0.5675(5) 0.036(2) Uiso 1 1 d . . .
O3C6 O 0.2137(11) 0.9205(11) -0.5000 0.046(6) Uiso 0.60 2 d SP . .
Br1 Br 0.5000 0.5000 0.0000 0.0414(9) Uani 1 8 d S . .
Br2 Br 0.0000 1.0000 -0.5000 0.0446(10) Uani 1 8 d S . .
P1 P 0.22534(18) 0.41546(17) 0.0000 0.0223(8) Uani 1 2 d S . .
P2 P 0.27474(18) 0.67857(17) 0.0000 0.0209(8) Uani 1 2 d S . .
P3 P 0.18996(19) 0.78540(19) -0.5000 0.0252(9) Uani 1 2 d S . .
P4 P 0.03534(18) 0.71377(19) -0.5000 0.0246(9) Uani 1 2 d S . .
O1P1 O 0.1870(5) 0.3644(5) 0.0000 0.023(2) Uiso 1 2 d S . .
O2P1 O 0.2617(3) 0.4177(3) -0.0571(4) 0.0224(16) Uiso 1 1 d . . .
O3P1 O 0.1872(5) 0.4677(5) 0.0000 0.022(2) Uiso 1 2 d S . .
O1P2 O 0.2207(5) 0.6429(5) 0.0000 0.025(2) Uiso 1 2 d S . .
O2P2 O 0.2572(5) 0.7412(5) 0.0000 0.024(2) Uiso 1 2 d S . .
O3P2 O 0.3078(3) 0.6644(3) -0.0570(4) 0.0254(17) Uiso 1 1 d . . .
O1P3 O 0.1976(5) 0.7227(5) -0.5000 0.030(3) Uiso 1 2 d S . .
O2P3 O 0.1605(4) 0.8052(4) -0.4430(4) 0.0272(18) Uiso 1 1 d . . .
O3P3 O 0.2489(5) 0.8110(5) -0.5000 0.030(3) Uiso 1 2 d S . .
O1P4 O -0.0227(5) 0.6847(5) -0.5000 0.027(3) Uiso 1 2 d S . .
O2P4 O 0.0798(5) 0.6666(5) -0.5000 0.024(2) Uiso 1 2 d S . .
O3P4 O 0.0392(3) 0.7497(3) -0.4431(4) 0.0254(18) Uiso 1 1 d . . .
O1A O 0.0904(5) 0.3260(5) 0.0000 0.022(2) Uiso 1 2 d S . .
O1T O 0.0750(4) 0.3211(4) -0.1274(4) 0.0278(18) Uiso 1 1 d . . .
O2A O 0.2951(4) 0.3597(4) -0.1566(4) 0.0268(18) Uiso 1 1 d . . .
O2T O 0.2204(4) 0.4120(3) -0.2306(4) 0.0271(18) Uiso 1 1 d . . .
O2C O 0.2882(4) 0.4761(4) -0.1628(4) 0.0261(18) Uiso 1 1 d . . .
O3T O 0.0733(4) 0.5118(4) -0.1245(4) 0.0302(19) Uiso 1 1 d . . .
O3A O 0.0887(5) 0.5072(5) 0.0000 0.024(2) Uiso 1 2 d S . .
O4A O 0.1160(5) 0.6439(5) 0.0000 0.023(2) Uiso 1 2 d S . .
O4T O 0.0983(4) 0.6422(4) -0.1255(4) 0.0304(19) Uiso 1 1 d . . .
O4B O 0.1623(4) 0.7210(4) -0.0715(4) 0.0267(18) Uiso 1 1 d . . .
O5A O 0.1806(5) 0.8107(5) 0.0000 0.021(2) Uiso 1 2 d S . .
O5T O 0.1696(4) 0.8221(4) -0.1279(4) 0.0285(19) Uiso 1 1 d . . .
O5B O 0.2565(3) 0.7436(4) -0.1273(4) 0.0261(18) Uiso 1 1 d . . .
O6C O 0.3111(3) 0.6002(3) -0.1623(4) 0.0246(18) Uiso 1 1 d . . .
O6T O 0.2721(4) 0.6841(4) -0.2305(4) 0.0308(19) Uiso 1 1 d . . .
O7A O 0.2603(5) 0.6385(5) -0.5000 0.027(3) Uiso 1 2 d S . .
O7T O 0.2696(4) 0.6251(4) -0.3729(5) 0.033(2) Uiso 1 1 d . . .
O8A O 0.1669(4) 0.8692(4) -0.3381(4) 0.0289(19) Uiso 1 1 d . . .
O8T O 0.1930(4) 0.7814(4) -0.2697(4) 0.032(2) Uiso 1 1 d . . .
O9T O 0.3696(4) 0.7906(4) -0.3728(4) 0.033(2) Uiso 1 1 d . . .
O9A O 0.3536(5) 0.7917(5) -0.5000 0.026(3) Uiso 1 2 d S . .
O9B O 0.3224(4) 0.8791(4) -0.4316(4) 0.0290(19) Uiso 1 1 d . . .
O10A O -0.0782(5) 0.5950(5) -0.5000 0.029(3) Uiso 1 2 d S . .
O10T O -0.0868(4) 0.5819(4) -0.3740(4) 0.0304(19) Uiso 1 1 d . . .
O11A O 0.0991(5) 0.5642(5) -0.5000 0.024(2) Uiso 1 2 d S . .
O11T O 0.1045(4) 0.5498(4) -0.3739(4) 0.0304(19) Uiso 1 1 d . . .
O11B O 0.1698(4) 0.6259(4) -0.4320(4) 0.030(2) Uiso 1 1 d . . .
O12 O 0.1845(3) 0.3614(3) -0.1276(4) 0.0215(16) Uiso 1 1 d . . .
O12T O 0.0350(4) 0.7064(4) -0.2693(4) 0.0306(19) Uiso 1 1 d . . .
O12A O -0.0128(4) 0.7873(4) -0.3372(4) 0.032(2) Uiso 1 1 d . . .
O13 O 0.1048(3) 0.4162(3) -0.0703(4) 0.0230(17) Uiso 1 1 d . . .
O15 O 0.1603(4) 0.2676(4) -0.0673(4) 0.0266(18) Uiso 1 1 d . . .
O23 O 0.1817(3) 0.4691(3) -0.1290(4) 0.0254(18) Uiso 1 1 d . . .
O34 O 0.1622(4) 0.5637(4) -0.0697(4) 0.0262(18) Uiso 1 1 d . . .
O46 O 0.2152(3) 0.6446(3) -0.1303(4) 0.0240(17) Uiso 1 1 d . . .
O78 O 0.1971(4) 0.7183(4) -0.3736(4) 0.0295(19) Uiso 1 1 d . . .
O79 O 0.2948(4) 0.7241(4) -0.4302(4) 0.0290(19) Uiso 1 1 d . . .
O89 O 0.2542(4) 0.8086(4) -0.3709(4) 0.0285(19) Uiso 1 1 d . . .
O101 O 0.0143(4) 0.5945(4) -0.4284(4) 0.0295(19) Uiso 1 1 d . . .
O102 O -0.0257(4) 0.6810(4) -0.3705(4) 0.0264(18) Uiso 1 1 d . . .
O112 O 0.0805(4) 0.6642(4) -0.3723(4) 0.031(2) Uiso 1 1 d . . .
O812 O 0.1023(4) 0.7726(4) -0.3411(4) 0.0268(18) Uiso 1 1 d . . .
K1 K 0.11125(14) 0.74238(14) -0.19187(15) 0.0407(7) Uani 1 1 d . . .
K2 K 0.00401(13) 0.40943(13) -0.13921(17) 0.0396(7) Uani 1 1 d . . .
K3 K 0.0000 0.5000 -0.5000 0.0438(15) Uani 1 4 d S . .
K4 K 0.17603(16) 0.47229(15) -0.32670(19) 0.0491(9) Uani 1 1 d . . .
K5 K 0.20312(17) 0.30212(15) -0.2490(2) 0.0555(10) Uani 1 1 d . . .
K6 K 0.0000 0.5000 -0.3155(3) 0.0686(17) Uani 1 2 d S . .
O1W O 0.0104(6) 0.7599(6) -0.1253(7) 0.067(4) Uiso 1 1 d . . .
O2W O 0.0937(6) 0.3300(6) -0.2604(7) 0.068(4) Uiso 1 1 d . . .
O3W O -0.0494(5) 0.4146(5) -0.2494(6) 0.055(3) Uiso 1 1 d . . .
O5W O 0.1615(4) 0.6573(4) -0.2647(5) 0.042(2) Uiso 1 1 d . . .
O6W O 0.0042(6) 0.5853(6) 0.0000 0.040(3) Uiso 1 2 d S . .
O7W O 0.1721(7) 0.5483(7) -0.2327(8) 0.057(4) Uiso 0.80 1 d P . .
O8W O 0.0846(6) 0.4435(6) -0.2370(8) 0.077(4) Uiso 1 1 d . . .
O9W O 0.2495(13) 0.5088(13) -0.4095(14) 0.089(8) Uiso 0.60 1 d P . .
O10W O 0.0299(11) 0.8359(11) -0.2239(13) 0.043(6) Uiso 0.40 1 d P . .
O11W O -0.0612(11) 0.8058(11) 0.0000 0.044(6) Uiso 0.60 2 d SP . .
O12W O 0.0655(13) 0.8269(13) 0.0000 0.045(7) Uiso 0.50 2 d SP . .
O13W O 0.1774(11) 0.4766(11) -0.5000 0.071(7) Uiso 0.80 2 d SP . .
O14W O 0.3128(10) 0.5648(10) -0.2819(12) 0.055(6) Uiso 0.50 1 d P . .
O16W O 0.2082(12) 0.9031(12) -0.2167(14) 0.057(7) Uiso 0.45 1 d P . .
O17W O 0.0191(7) 0.7073(7) 0.0000 0.050(4) Uiso 1 2 d S . .

loop_
_atom_site_aniso_label
_atom_site_aniso_U_11
_atom_site_aniso_U_22
_atom_site_aniso_U_33
_atom_site_aniso_U_23
_atom_site_aniso_U_13
_atom_site_aniso_U_12
W1 0.0237(2) 0.0335(3) 0.0246(3) -0.0013(2) -0.00083(18) -0.0059(2)
W2 0.0235(2) 0.0234(2) 0.0226(2) -0.00007(18) -0.00029(18) -0.00010(18)
W3 0.0250(2) 0.0326(3) 0.0244(3) -0.00057(19) -0.00127(19) 0.0060(2)
W4 0.0226(2) 0.0359(3) 0.0239(3) 0.0014(2) -0.00103(18) -0.0021(2)
W5 0.0308(3) 0.0275(3) 0.0241(3) 0.00027(19) -0.00124(19) 0.0078(2)
W6 0.0239(2) 0.0231(2) 0.0232(2) -0.00011(18) 0.00012(18) -0.00002(18)
W7 0.0334(3) 0.0277(3) 0.0273(3) 0.00095(19) -0.0007(2) 0.0043(2)
W8 0.0267(3) 0.0276(3) 0.0244(3) 0.00078(19) -0.00029(19) 0.00011(19)
W9 0.0251(3) 0.0346(3) 0.0267(3) 0.0009(2) -0.00118(19) -0.0001(2)
W10 0.0301(3) 0.0276(3) 0.0249(3) 0.00184(19) -0.00023(19) -0.0043(2)
W11 0.0335(3) 0.0244(2) 0.0263(3) 0.00087(19) -0.0015(2) 0.0028(2)
W12 0.0264(2) 0.0258(2) 0.0240(3) 0.00005(19) -0.00029(19) 0.00066(19)
Cu1 0.0318(8) 0.0290(8) 0.0355(9) 0.0010(7) -0.0025(7) -0.0010(6)
Cu2 0.0321(8) 0.0313(8) 0.0340(9) -0.0018(7) 0.0008(7) -0.0011(6)
Cu3 0.0355(12) 0.0305(12) 0.0319(12) 0.000 0.000 -0.0012(9)
Cu4 0.0382(9) 0.0353(9) 0.0381(10) 0.0014(7) -0.0027(8) -0.0005(7)
Cu5 0.0370(9) 0.0387(9) 0.0354(10) -0.0009(7) 0.0007(7) -0.0010(7)
Cu6 0.0407(13) 0.0368(13) 0.0347(13) 0.000 0.000 -0.0022(10)
Br1 0.0391(13) 0.0391(13) 0.046(2) 0.000 0.000 0.000
Br2 0.0439(14) 0.0439(14) 0.046(3) 0.000 0.000 0.000
P1 0.024(2) 0.021(2) 0.022(2) 0.000 0.000 -0.0005(16)
P2 0.023(2) 0.0194(19) 0.020(2) 0.000 0.000 -0.0018(16)
P3 0.028(2) 0.027(2) 0.021(2) 0.000 0.000 -0.0032(17)
P4 0.024(2) 0.028(2) 0.022(2) 0.000 0.000 -0.0015(17)
K1 0.0418(17) 0.0459(18) 0.0344(17) 0.0028(14) -0.0061(13) -0.0116(14)
K2 0.0305(15) 0.0364(16) 0.052(2) -0.0010(14) -0.0027(14) 0.0023(12)
K3 0.044(4) 0.034(3) 0.054(4) 0.000 0.000 -0.004(3)
K4 0.053(2) 0.0379(17) 0.056(2) -0.0020(16) -0.0167(17) 0.0057(15)
K5 0.063(2) 0.0387(18) 0.065(3) -0.0162(17) -0.025(2) 0.0099(16)
K6 0.073(4) 0.059(4) 0.074(4) 0.000 0.000 -0.008(3)

loop_
_atom_type_symbol
_atom_type_description
_atom_type_scat_dispersion_real
_atom_type_scat_dispersion_imag
_atom_type_scat_source
O O 0.0106 0.0060 'International Tables Vol C Tables 4.2.6.8 and 6.1.1.4'
P P 0.1023 0.0942 'International Tables Vol C Tables 4.2.6.8 and 6.1.1.4'
K K 0.2009 0.2494 'International Tables Vol C Tables 4.2.6.8 and 6.1.1.4'
Cu Cu 0.3201 1.2651 'International Tables Vol C Tables 4.2.6.8 and 6.1.1.4'
Br Br -0.2901 2.4595 'International Tables Vol C Tables 4.2.6.8 and 6.1.1.4'
W W -0.8490 6.8722 'International Tables Vol C Tables 4.2.6.8 and 6.1.1.4'
H H 0.0000 0.0000 'International Tables Vol C Tables 4.2.6.8 and 6.1.1.4'
Li Li -0.0003 0.0001 'International Tables Vol C Tables 4.2.6.8 and 6.1.1.4'

loop_
_geom_angle_atom_site_label_1
_geom_angle_atom_site_label_2
_geom_angle_atom_site_label_3
_geom_angle
_geom_angle_site_symmetry_1
_geom_angle_site_symmetry_3
_geom_angle_publ_flag
O1T W1 O12 103.1(4) . . ?
O1T W1 O15 98.6(4) . . ?
O12 W1 O15 91.6(4) . . ?
O1T W1 O1A 100.1(4) . . ?
O12 W1 O1A 156.6(4) . . ?
O15 W1 O1A 87.3(4) . . ?
O1T W1 O13 94.1(4) . . ?
O12 W1 O13 88.4(3) . . ?
O15 W1 O13 166.9(4) . . ?
O1A W1 O13 87.5(4) . . ?
O1T W1 O1P1 171.6(4) . . ?
O12 W1 O1P1 84.5(3) . . ?
O15 W1 O1P1 84.7(4) . . ?
O1A W1 O1P1 72.2(4) . . ?
O13 W1 O1P1 82.4(4) . . ?
O2T W2 O2C 99.8(4) . . ?
O2T W2 O2A 97.2(4) . . ?
O2C W2 O2A 98.6(4) . . ?
O2T W2 O23 96.9(4) . . ?
O2C W2 O23 90.1(4) . . ?
O2A W2 O23 162.0(4) . . ?
O2T W2 O12 91.7(4) . . ?
O2C W2 O12 166.0(4) . . ?
O2A W2 O12 87.8(3) . . ?
O23 W2 O12 80.5(3) . . ?
O2T W2 O2P1 172.9(4) . . ?
O2C W2 O2P1 87.3(3) . . ?
O2A W2 O2P1 81.9(3) . . ?
O23 W2 O2P1 82.8(3) . . ?
O12 W2 O2P1 81.3(3) . . ?
O3T W3 O23 103.8(4) . . ?
O3T W3 O13 95.8(4) . . ?
O23 W3 O13 87.1(4) . . ?
O3T W3 O34 98.0(4) . . ?
O23 W3 O34 89.9(4) . . ?
O13 W3 O34 166.2(4) . . ?
O3T W3 O3A 97.5(4) . . ?
O23 W3 O3A 158.7(4) . . ?
O13 W3 O3A 89.2(4) . . ?
O34 W3 O3A 88.7(4) . . ?
O3T W3 O3P1 170.7(4) . . ?
O23 W3 O3P1 85.3(3) . . ?
O13 W3 O3P1 82.7(4) . . ?
O34 W3 O3P1 83.7(4) . . ?
O3A W3 O3P1 73.4(4) . . ?
O4T W4 O46 103.0(4) . . ?
O4T W4 O34 97.4(4) . . ?
O46 W4 O34 90.3(4) . . ?
O4T W4 O4B 96.5(4) . . ?
O46 W4 O4B 85.9(4) . . ?
O34 W4 O4B 166.0(4) . . ?
O4T W4 O4A 99.5(4) . . ?
O46 W4 O4A 157.3(4) . . ?
O34 W4 O4A 89.9(4) . . ?
O4B W4 O4A 88.4(4) . . ?
O4T W4 O1P2 171.8(4) . . ?
O46 W4 O1P2 85.2(3) . . ?
O34 W4 O1P2 83.2(4) . . ?
O4B W4 O1P2 83.1(4) . . ?
O4A W4 O1P2 72.2(4) . . ?
O5T W5 O5B 103.3(4) . . ?
O5T W5 O15 97.0(4) . 4_565 ?
O5B W5 O15 90.9(4) . 4_565 ?
O5T W5 O4B 95.7(4) . . ?
O5B W5 O4B 88.2(4) . . ?
O15 W5 O4B 167.2(4) 4_565 . ?
O5T W5 O5A 100.1(4) . . ?
O5B W5 O5A 156.6(4) . . ?
O15 W5 O5A 87.3(4) 4_565 . ?
O4B W5 O5A 88.5(4) . . ?
O5T W5 O2P2 172.1(4) . . ?
O5B W5 O2P2 84.6(4) . . ?
O15 W5 O2P2 83.7(4) 4_565 . ?
O4B W5 O2P2 83.5(4) . . ?
O5A W5 O2P2 72.0(4) . . ?
O6T W6 O6C 100.0(4) . . ?
O6T W6 O2A 96.2(4) . 4_565 ?
O6C W6 O2A 97.9(4) . 4_565 ?
O6T W6 O46 97.3(4) . . ?
O6C W6 O46 90.1(4) . . ?
O2A W6 O46 162.9(4) 4_565 . ?
O6T W6 O5B 92.1(4) . . ?
O6C W6 O5B 165.9(4) . . ?
O2A W6 O5B 87.9(4) 4_565 . ?
O46 W6 O5B 81.1(3) . . ?
O6T W6 O3P2 172.4(4) . . ?
O6C W6 O3P2 87.5(4) . . ?
O2A W6 O3P2 81.3(3) 4_565 . ?
O46 W6 O3P2 84.0(3) . . ?
O5B W6 O3P2 80.6(3) . . ?
O7T W7 O78 104.5(4) . . ?
O7T W7 O79 98.2(4) . . ?
O78 W7 O79 90.4(4) . . ?
O7T W7 O7A 99.5(4) . . ?
O78 W7 O7A 155.7(4) . . ?
O79 W7 O7A 89.3(5) . . ?
O7T W7 O11B 95.0(4) . . ?
O78 W7 O11B 88.4(4) . . ?
O79 W7 O11B 166.6(4) . . ?
O7A W7 O11B 86.3(5) . . ?
O7T W7 O1P3 172.2(4) . . ?
O78 W7 O1P3 83.1(4) . . ?
O79 W7 O1P3 82.9(4) . . ?
O7A W7 O1P3 72.8(4) . . ?
O11B W7 O1P3 83.7(4) . . ?
O8T W8 O8A 98.4(4) . . ?
O8T W8 O812 96.5(4) . . ?
O8A W8 O812 98.3(4) . . ?
O8T W8 O89 96.3(4) . . ?
O8A W8 O89 89.6(4) . . ?
O812 W8 O89 163.8(4) . . ?
O8T W8 O78 94.3(4) . . ?
O8A W8 O78 164.8(4) . . ?
O812 W8 O78 88.4(4) . . ?
O89 W8 O78 80.7(4) . . ?
O8T W8 O2P3 174.7(4) . . ?
O8A W8 O2P3 86.7(4) . . ?
O812 W8 O2P3 83.8(4) . . ?
O89 W8 O2P3 82.5(3) . . ?
O78 W8 O2P3 80.5(4) . . ?
O9T W9 O9B 98.9(4) . . ?
O9T W9 O89 102.5(4) . . ?
O9B W9 O89 92.7(4) . . ?
O9T W9 O9A 100.2(4) . . ?
O9B W9 O9A 90.0(5) . . ?
O89 W9 O9A 156.4(4) . . ?
O9T W9 O79 95.1(4) . . ?
O9B W9 O79 165.9(4) . . ?
O89 W9 O79 85.9(4) . . ?
O9A W9 O79 85.8(4) . . ?
O9T W9 O3P3 172.7(4) . . ?
O9B W9 O3P3 84.2(4) . . ?
O89 W9 O3P3 83.9(4) . . ?
O9A W9 O3P3 73.1(4) . . ?
O79 W9 O3P3 81.7(4) . . ?
O10T W10 O102 102.7(4) . . ?
O10T W10 O101 97.8(4) . . ?
O102 W10 O101 88.5(4) . . ?
O10T W10 O10A 99.1(4) . . ?
O102 W10 O10A 158.1(4) . . ?
O101 W10 O10A 90.6(5) . . ?
O10T W10 O9B 96.6(4) . 4_465 ?
O102 W10 O9B 88.0(4) . 4_465 ?
O101 W10 O9B 165.6(4) . 4_465 ?
O10A W10 O9B 87.5(5) . 4_465 ?
O10T W10 O1P4 172.0(4) . . ?
O102 W10 O1P4 85.2(4) . . ?
O101 W10 O1P4 83.9(4) . . ?
O10A W10 O1P4 73.0(4) . . ?
O9B W10 O1P4 81.9(4) 4_465 . ?
O11T W11 O112 104.0(4) . . ?
O11T W11 O11B 99.3(4) . . ?
O112 W11 O11B 92.5(4) . . ?
O11T W11 O11A 98.7(4) . . ?
O112 W11 O11A 156.3(4) . . ?
O11B W11 O11A 90.5(4) . . ?
O11T W11 O101 93.3(4) . . ?
O112 W11 O101 86.2(4) . . ?
O11B W11 O101 167.3(4) . . ?
O11A W11 O101 85.7(4) . . ?
O11T W11 O2P4 170.2(4) . . ?
O112 W11 O2P4 84.7(4) . . ?
O11B W11 O2P4 84.7(4) . . ?
O11A W11 O2P4 72.2(4) . . ?
O101 W11 O2P4 82.5(4) . . ?
O12T W12 O12A 99.8(4) . . ?
O12T W12 O812 98.0(4) . . ?
O12A W12 O812 97.0(4) . . ?
O12T W12 O102 94.9(4) . . ?
O12A W12 O102 90.6(4) . . ?
O812 W12 O102 163.7(4) . . ?
O12T W12 O112 92.0(4) . . ?
O12A W12 O112 166.2(4) . . ?
O812 W12 O112 88.3(4) . . ?
O102 W12 O112 81.3(4) . . ?
O12T W12 O3P4 173.1(4) . . ?
O12A W12 O3P4 86.9(4) . . ?
O812 W12 O3P4 83.0(3) . . ?
O102 W12 O3P4 83.0(3) . . ?
O112 W12 O3P4 81.2(3) . . ?
O2C Cu1 O6C 105.0(4) . . ?
O2C Cu1 O2CU 87.4(4) . 3_655 ?
O6C Cu1 O2CU 167.5(4) . 3_655 ?
O2C Cu1 O12C 167.8(4) . . ?
O6C Cu1 O12C 87.2(4) . . ?
O2CU Cu1 O12C 80.4(4) 3_655 . ?
O2C Cu1 O1C2 100.9(4) . . ?
O6C Cu1 O1C2 101.2(4) . . ?
O2CU Cu1 O1C2 75.3(4) 3_655 . ?
O12C Cu1 O1C2 75.5(4) . . ?
O2C Cu1 Cu3 125.7(3) . . ?
O6C Cu1 Cu3 125.3(3) . . ?
O2CU Cu1 Cu3 43.6(3) 3_655 . ?
O12C Cu1 Cu3 43.4(3) . . ?
O1C2 Cu1 Cu3 89.0(3) . . ?
O2C Cu1 Cu2 139.9(3) . . ?
O6C Cu1 Cu2 85.2(3) . . ?
O2CU Cu1 Cu2 84.8(3) 3_655 . ?
O12C Cu1 Cu2 38.7(3) . . ?
O1C2 Cu1 Cu2 39.1(2) . . ?
Cu3 Cu1 Cu2 69.79(7) . . ?
O2C Cu1 Cu2 84.9(3) . 3_655 ?
O6C Cu1 Cu2 140.4(3) . 3_655 ?
O2CU Cu1 Cu2 38.3(3) 3_655 3_655 ?
O12C Cu1 Cu2 85.2(3) . 3_655 ?
O1C2 Cu1 Cu2 39.4(2) . 3_655 ?
Cu3 Cu1 Cu2 69.82(7) . 3_655 ?
Cu2 Cu1 Cu2 65.16(7) . 3_655 ?
O1C2 Cu2 O1C2 95.5(6) . 4_565 ?
O1C2 Cu2 O2CU 178.0(4) . . ?
O1C2 Cu2 O2CU 85.9(4) 4_565 . ?
O1C2 Cu2 O12C 86.5(4) . . ?
O1C2 Cu2 O12C 177.4(4) 4_565 . ?
O2CU Cu2 O12C 92.1(4) . . ?
O1C2 Cu2 Cu1 49.5(3) . . ?
O1C2 Cu2 Cu1 142.6(3) 4_565 . ?
O2CU Cu2 Cu1 129.6(3) . . ?
O12C Cu2 Cu1 39.8(3) . . ?
O1C2 Cu2 Cu1 142.4(3) . 4_565 ?
O1C2 Cu2 Cu1 49.4(3) 4_565 4_565 ?
O2CU Cu2 Cu1 39.4(3) . 4_565 ?
O12C Cu2 Cu1 129.1(3) . 4_565 ?
Cu1 Cu2 Cu1 154.45(7) . 4_565 ?
O1C2 Cu2 Br1 92.3(3) . . ?
O1C2 Cu2 Br1 92.0(3) 4_565 . ?
O2CU Cu2 Br1 86.1(3) . . ?
O12C Cu2 Br1 86.2(3) . . ?
Cu1 Cu2 Br1 100.89(6) . . ?
Cu1 Cu2 Br1 100.74(6) 4_565 . ?
O12C Cu3 O12C 97.1(6) 6 . ?
O12C Cu3 O2CU 82.5(4) 6 8_655 ?
O12C Cu3 O2CU 178.0(4) . 8_655 ?
O12C Cu3 O2CU 178.0(4) 6 3_655 ?
O12C Cu3 O2CU 82.5(4) . 3_655 ?
O2CU Cu3 O2CU 97.8(6) 8_655 3_655 ?
O12C Cu3 O1C3 88.4(5) 6 . ?
O12C Cu3 O1C3 88.4(5) . . ?
O2CU Cu3 O1C3 89.7(5) 8_655 . ?
O2CU Cu3 O1C3 89.7(5) 3_655 . ?
O12C Cu3 Cu1 134.1(3) 6 . ?
O12C Cu3 Cu1 44.8(3) . . ?
O2CU Cu3 Cu1 134.5(3) 8_655 . ?
O2CU Cu3 Cu1 44.6(3) 3_655 . ?
O1C3 Cu3 Cu1 69.68(6) . . ?
O12C Cu3 Cu1 44.8(3) 6 6 ?
O12C Cu3 Cu1 134.1(3) . 6 ?
O2CU Cu3 Cu1 44.6(3) 8_655 6 ?
O2CU Cu3 Cu1 134.5(3) 3_655 6 ?
O1C3 Cu3 Cu1 69.68(6) . 6 ?
Cu1 Cu3 Cu1 139.35(12) . 6 ?
O12C Cu3 Br1 91.1(3) 6 . ?
O12C Cu3 Br1 91.1(3) . . ?
O2CU Cu3 Br1 90.8(3) 8_655 . ?
O2CU Cu3 Br1 90.8(3) 3_655 . ?
O1C3 Cu3 Br1 179.3(6) . . ?
Cu1 Cu3 Br1 110.32(6) . . ?
Cu1 Cu3 Br1 110.32(6) 6 . ?
O12A Cu4 O8A 106.2(4) 3_665 . ?
O12A Cu4 O1C6 167.0(4) 3_665 6_554 ?
O8A Cu4 O1C6 86.7(4) . 6_554 ?
O12A Cu4 O2C6 86.7(4) 3_665 6_554 ?
O8A Cu4 O2C6 166.9(4) . 6_554 ?
O1C6 Cu4 O2C6 80.3(4) 6_554 6_554 ?
O12A Cu4 O1C5 100.7(4) 3_665 3_665 ?
O8A Cu4 O1C5 100.3(4) . 3_665 ?
O1C6 Cu4 O1C5 75.2(4) 6_554 3_665 ?
O2C6 Cu4 O1C5 74.8(4) 6_554 3_665 ?
O12A Cu4 Cu6 125.4(3) 3_665 . ?
O8A Cu4 Cu6 124.9(3) . . ?
O1C6 Cu4 Cu6 43.2(3) 6_554 . ?
O2C6 Cu4 Cu6 44.1(3) 6_554 . ?
O1C5 Cu4 Cu6 89.0(3) 3_665 . ?
O12A Cu4 Cu5 140.0(3) 3_665 . ?
O8A Cu4 Cu5 83.8(3) . . ?
O1C6 Cu4 Cu5 38.3(3) 6_554 . ?
O2C6 Cu4 Cu5 85.0(3) 6_554 . ?
O1C5 Cu4 Cu5 39.4(3) 3_665 . ?
Cu6 Cu4 Cu5 69.76(7) . . ?
O12A Cu4 Cu5 85.3(3) 3_665 3_665 ?
O8A Cu4 Cu5 139.1(3) . 3_665 ?
O1C6 Cu4 Cu5 83.9(3) 6_554 3_665 ?
O2C6 Cu4 Cu5 37.9(3) 6_554 3_665 ?
O1C5 Cu4 Cu5 38.9(3) 3_665 3_665 ?
Cu6 Cu4 Cu5 69.31(7) . 3_665 ?
Cu5 Cu4 Cu5 64.69(8) . 3_665 ?
O1C5 Cu5 O2C6 86.8(4) . 7_464 ?
O1C5 Cu5 O1C6 178.5(5) . 6_554 ?
O2C6 Cu5 O1C6 92.4(4) 7_464 6_554 ?
O1C5 Cu5 O1C5 94.2(6) . 3_665 ?
O2C6 Cu5 O1C5 179.0(5) 7_464 3_665 ?
O1C6 Cu5 O1C5 86.6(4) 6_554 3_665 ?
O1C5 Cu5 Cu4 141.6(3) . . ?
O2C6 Cu5 Cu4 129.0(3) 7_464 . ?
O1C6 Cu5 Cu4 39.6(3) 6_554 . ?
O1C5 Cu5 Cu4 50.1(3) 3_665 . ?
O1C5 Cu5 Cu4 49.8(3) . 4_465 ?
O2C6 Cu5 Cu4 39.4(3) 7_464 4_465 ?
O1C6 Cu5 Cu4 129.8(3) 6_554 4_465 ?
O1C5 Cu5 Cu4 141.6(3) 3_665 4_465 ?
Cu4 Cu5 Cu4 153.84(8) . 4_465 ?
O1C5 Cu5 Br2 92.6(3) . . ?
O2C6 Cu5 Br2 87.6(3) 7_464 . ?
O1C6 Cu5 Br2 86.1(3) 6_554 . ?
O1C5 Cu5 Br2 92.3(3) 3_665 . ?
Cu4 Cu5 Br2 101.36(6) . . ?
Cu4 Cu5 Br2 101.10(6) 4_465 . ?
O1C6 Cu6 O1C6 97.1(6) 6_554 . ?
O1C6 Cu6 O2C6 82.4(4) 6_554 6_554 ?
O1C6 Cu6 O2C6 178.9(5) . 6_554 ?
O1C6 Cu6 O2C6 178.9(5) 6_554 . ?
O1C6 Cu6 O2C6 82.4(4) . . ?
O2C6 Cu6 O2C6 98.1(6) 6_554 . ?
O1C6 Cu6 O3C6 89.5(6) 6_554 . ?
O1C6 Cu6 O3C6 89.5(6) . . ?
O2C6 Cu6 O3C6 89.5(5) 6_554 . ?
O2C6 Cu6 O3C6 89.5(5) . . ?
O1C6 Cu6 Cu4 134.2(3) 6_554 6_554 ?
O1C6 Cu6 Cu4 44.8(3) . 6_554 ?
O2C6 Cu6 Cu4 135.2(3) 6_554 6_554 ?
O2C6 Cu6 Cu4 44.9(3) . 6_554 ?
O3C6 Cu6 Cu4 69.82(6) . 6_554 ?
O1C6 Cu6 Cu4 44.8(3) 6_554 . ?
O1C6 Cu6 Cu4 134.2(3) . . ?
O2C6 Cu6 Cu4 44.9(3) 6_554 . ?
O2C6 Cu6 Cu4 135.2(3) . . ?
O3C6 Cu6 Cu4 69.82(6) . . ?
Cu4 Cu6 Cu4 139.63(13) 6_554 . ?
O1C6 Cu6 Br2 90.1(3) 6_554 . ?
O1C6 Cu6 Br2 90.1(3) . . ?
O2C6 Cu6 Br2 90.9(3) 6_554 . ?
O2C6 Cu6 Br2 90.9(3) . . ?
O3C6 Cu6 Br2 179.3(7) . . ?
Cu4 Cu6 Br2 110.18(6) 6_554 . ?
Cu4 Cu6 Br2 110.18(6) . . ?
Cu2 O2CU Cu3 120.3(5) . 7_565 ?
Cu2 O2CU Cu1 102.3(4) . 4_565 ?
Cu3 O2CU Cu1 91.8(4) 7_565 4_565 ?
Cu2 O2CU Br1 63.3(2) . . ?
Cu3 O2CU Br1 58.3(2) 7_565 . ?
Cu1 O2CU Br1 115.2(4) 4_565 . ?
Cu2 O1C2 Cu2 116.6(5) . 3_655 ?
Cu2 O1C2 Cu1 91.4(4) . . ?
Cu2 O1C2 Cu1 91.3(4) 3_655 . ?
Cu2 O1C2 Br1 58.7(3) . . ?
Cu2 O1C2 Br1 58.7(3) 3_655 . ?
Cu1 O1C2 Br1 101.3(3) . . ?
Cu3 O12C Cu2 119.8(5) . . ?
Cu3 O12C Cu1 91.8(4) . . ?
Cu2 O12C Cu1 101.4(4) . . ?
Cu3 O12C Br1 58.1(3) . . ?
Cu2 O12C Br1 63.1(3) . . ?
Cu1 O12C Br1 114.7(4) . . ?
Cu5 O1C5 Cu5 115.8(6) . 4_465 ?
Cu5 O1C5 Cu4 91.3(4) . 4_465 ?
Cu5 O1C5 Cu4 90.5(4) 4_465 4_465 ?
Cu5 O1C5 Br2 58.4(3) . . ?
Cu5 O1C5 Br2 58.4(3) 4_465 . ?
Cu4 O1C5 Br2 101.2(3) 4_465 . ?
Cu5 O1C6 Cu6 120.9(5) 6_554 . ?
Cu5 O1C6 Cu4 102.1(5) 6_554 6_554 ?
Cu6 O1C6 Cu4 92.0(4) . 6_554 ?
Cu5 O1C6 Br2 63.2(3) 6_554 . ?
Cu6 O1C6 Br2 59.1(3) . . ?
Cu4 O1C6 Br2 115.9(4) 6_554 . ?
Cu5 O2C6 Cu6 118.9(5) 8_664 . ?
Cu5 O2C6 Cu4 102.7(5) 8_664 6_554 ?
Cu6 O2C6 Cu4 91.0(4) . 6_554 ?
Cu5 O2C6 Br2 62.1(3) 8_664 . ?
Cu6 O2C6 Br2 58.1(3) . . ?
Cu4 O2C6 Br2 114.2(4) 6_554 . ?
Cu3 Br1 Cu3 90.0 7_565 5_665 ?
Cu3 Br1 Cu3 90.0 7_565 . ?
Cu3 Br1 Cu3 180.0 5_665 . ?
Cu3 Br1 Cu3 180.0 7_565 3_655 ?
Cu3 Br1 Cu3 90.0 5_665 3_655 ?
Cu3 Br1 Cu3 90.0 . 3_655 ?
Cu3 Br1 Cu2 61.00(4) 7_565 7_565 ?
Cu3 Br1 Cu2 61.12(4) 5_665 7_565 ?
Cu3 Br1 Cu2 118.88(4) . 7_565 ?
Cu3 Br1 Cu2 119.00(4) 3_655 7_565 ?
Cu3 Br1 Cu2 118.88(4) 7_565 5_665 ?
Cu3 Br1 Cu2 61.00(4) 5_665 5_665 ?
Cu3 Br1 Cu2 119.00(4) . 5_665 ?
Cu3 Br1 Cu2 61.12(4) 3_655 5_665 ?
Cu2 Br1 Cu2 57.89(3) 7_565 5_665 ?
Cu3 Br1 Cu2 61.12(4) 7_565 6 ?
Cu3 Br1 Cu2 119.00(4) 5_665 6 ?
Cu3 Br1 Cu2 61.00(4) . 6 ?
Cu3 Br1 Cu2 118.88(4) 3_655 6 ?
Cu2 Br1 Cu2 57.89(3) 7_565 6 ?
Cu2 Br1 Cu2 86.38(6) 5_665 6 ?
Cu3 Br1 Cu2 61.00(4) 7_565 4_565 ?
Cu3 Br1 Cu2 61.12(4) 5_665 4_565 ?
Cu3 Br1 Cu2 118.88(4) . 4_565 ?
Cu3 Br1 Cu2 119.00(4) 3_655 4_565 ?
Cu2 Br1 Cu2 93.63(6) 7_565 4_565 ?
Cu2 Br1 Cu2 122.12(3) 5_665 4_565 ?
Cu2 Br1 Cu2 122.12(3) 6 4_565 ?
Cu3 Br1 Cu2 119.00(4) 7_565 8_655 ?
Cu3 Br1 Cu2 118.88(4) 5_665 8_655 ?
Cu3 Br1 Cu2 61.12(4) . 8_655 ?
Cu3 Br1 Cu2 61.00(4) 3_655 8_655 ?
Cu2 Br1 Cu2 86.38(6) 7_565 8_655 ?
Cu2 Br1 Cu2 57.89(3) 5_665 8_655 ?
Cu2 Br1 Cu2 57.89(3) 6 8_655 ?
Cu2 Br1 Cu2 179.998(1) 4_565 8_655 ?
Cu3 Br1 Cu2 118.88(4) 7_565 2_665 ?
Cu3 Br1 Cu2 61.00(4) 5_665 2_665 ?
Cu3 Br1 Cu2 119.00(4) . 2_665 ?
Cu3 Br1 Cu2 61.12(4) 3_655 2_665 ?
Cu2 Br1 Cu2 122.12(3) 7_565 2_665 ?
Cu2 Br1 Cu2 93.62(6) 5_665 2_665 ?
Cu2 Br1 Cu2 180.0 6 2_665 ?
Cu2 Br1 Cu2 57.89(3) 4_565 2_665 ?
Cu2 Br1 Cu2 122.11(3) 8_655 2_665 ?
Cu3 Br1 Cu2 61.12(4) 7_565 . ?
Cu3 Br1 Cu2 119.00(4) 5_665 . ?
Cu3 Br1 Cu2 61.00(4) . . ?
Cu3 Br1 Cu2 118.88(4) 3_655 . ?
Cu2 Br1 Cu2 122.11(3) 7_565 . ?
Cu2 Br1 Cu2 180.0 5_665 . ?
Cu2 Br1 Cu2 93.62(6) 6 . ?
Cu2 Br1 Cu2 57.88(3) 4_565 . ?
Cu2 Br1 Cu2 122.11(3) 8_655 . ?
Cu2 Br1 Cu2 86.38(6) 2_665 . ?
Cu3 Br1 Cu2 119.00(4) 7_565 3_655 ?
Cu3 Br1 Cu2 118.88(4) 5_665 3_655 ?
Cu3 Br1 Cu2 61.12(4) . 3_655 ?
Cu3 Br1 Cu2 61.00(4) 3_655 3_655 ?
Cu2 Br1 Cu2 180.0 7_565 3_655 ?
Cu2 Br1 Cu2 122.11(3) 5_665 3_655 ?
Cu2 Br1 Cu2 122.11(3) 6 3_655 ?
Cu2 Br1 Cu2 86.37(6) 4_565 3_655 ?
Cu2 Br1 Cu2 93.62(6) 8_655 3_655 ?
Cu2 Br1 Cu2 57.88(3) 2_665 3_655 ?
Cu2 Br1 Cu2 57.89(3) . 3_655 ?
Cu6 Br2 Cu6 90.0 . 3_665 ?
Cu6 Br2 Cu6 180.00(9) . 5_574 ?
Cu6 Br2 Cu6 90.000(1) 3_665 5_574 ?
Cu6 Br2 Cu6 90.0 . 7_464 ?
Cu6 Br2 Cu6 180.0 3_665 7_464 ?
Cu6 Br2 Cu6 90.0 5_574 7_464 ?
Cu6 Br2 Cu5 60.89(4) . 3_665 ?
Cu6 Br2 Cu5 61.12(4) 3_665 3_665 ?
Cu6 Br2 Cu5 119.11(4) 5_574 3_665 ?
Cu6 Br2 Cu5 118.88(4) 7_464 3_665 ?
Cu6 Br2 Cu5 118.88(4) . 2_575 ?
Cu6 Br2 Cu5 60.89(4) 3_665 2_575 ?
Cu6 Br2 Cu5 61.12(4) 5_574 2_575 ?
Cu6 Br2 Cu5 119.11(4) 7_464 2_575 ?
Cu5 Br2 Cu5 57.99(4) 3_665 2_575 ?
Cu6 Br2 Cu5 60.89(4) . 8_664 ?
Cu6 Br2 Cu5 61.12(4) 3_665 8_664 ?
Cu6 Br2 Cu5 119.11(4) 5_574 8_664 ?
Cu6 Br2 Cu5 118.88(4) 7_464 8_664 ?
Cu5 Br2 Cu5 93.45(6) 3_665 8_664 ?
Cu5 Br2 Cu5 122.01(4) 2_575 8_664 ?
Cu6 Br2 Cu5 118.88(4) . 5_574 ?
Cu6 Br2 Cu5 60.89(4) 3_665 5_574 ?
Cu6 Br2 Cu5 61.12(4) 5_574 5_574 ?
Cu6 Br2 Cu5 119.11(4) 7_464 5_574 ?
Cu5 Br2 Cu5 122.01(4) 3_665 5_574 ?
Cu5 Br2 Cu5 93.45(6) 2_575 5_574 ?
Cu5 Br2 Cu5 57.99(4) 8_664 5_574 ?
Cu6 Br2 Cu5 119.11(4) . 4_465 ?
Cu6 Br2 Cu5 118.88(4) 3_665 4_465 ?
Cu6 Br2 Cu5 60.89(4) 5_574 4_465 ?
Cu6 Br2 Cu5 61.12(4) 7_464 4_465 ?
Cu5 Br2 Cu5 86.55(6) 3_665 4_465 ?
Cu5 Br2 Cu5 57.99(4) 2_575 4_465 ?
Cu5 Br2 Cu5 180.0 8_664 4_465 ?
Cu5 Br2 Cu5 122.01(4) 5_574 4_465 ?
Cu6 Br2 Cu5 61.12(4) . 6_554 ?
Cu6 Br2 Cu5 119.11(4) 3_665 6_554 ?
Cu6 Br2 Cu5 118.88(4) 5_574 6_554 ?
Cu6 Br2 Cu5 60.89(4) 7_464 6_554 ?
Cu5 Br2 Cu5 122.01(4) 3_665 6_554 ?
Cu5 Br2 Cu5 180.00(4) 2_575 6_554 ?
Cu5 Br2 Cu5 57.99(4) 8_664 6_554 ?
Cu5 Br2 Cu5 86.55(6) 5_574 6_554 ?
Cu5 Br2 Cu5 122.01(4) 4_465 6_554 ?
Cu6 Br2 Cu5 119.11(4) . 7_464 ?
Cu6 Br2 Cu5 118.88(4) 3_665 7_464 ?
Cu6 Br2 Cu5 60.89(4) 5_574 7_464 ?
Cu6 Br2 Cu5 61.12(4) 7_464 7_464 ?
Cu5 Br2 Cu5 180.00(5) 3_665 7_464 ?
Cu5 Br2 Cu5 122.01(4) 2_575 7_464 ?
Cu5 Br2 Cu5 86.55(6) 8_664 7_464 ?
Cu5 Br2 Cu5 57.99(4) 5_574 7_464 ?
Cu5 Br2 Cu5 93.45(6) 4_465 7_464 ?
Cu5 Br2 Cu5 57.99(4) 6_554 7_464 ?
Cu6 Br2 Cu5 61.12(4) . . ?
Cu6 Br2 Cu5 119.11(4) 3_665 . ?
Cu6 Br2 Cu5 118.88(4) 5_574 . ?
Cu6 Br2 Cu5 60.89(4) 7_464 . ?
Cu5 Br2 Cu5 57.99(4) 3_665 . ?
Cu5 Br2 Cu5 86.55(6) 2_575 . ?
Cu5 Br2 Cu5 122.01(4) 8_664 . ?
Cu5 Br2 Cu5 179.999(1) 5_574 . ?
Cu5 Br2 Cu5 57.99(4) 4_465 . ?
Cu5 Br2 Cu5 93.45(6) 6_554 . ?
Cu5 Br2 Cu5 122.01(4) 7_464 . ?
O2P1 P1 O2P1 109.9(7) 6 . ?
O2P1 P1 O1P1 111.9(4) 6 . ?
O2P1 P1 O1P1 111.9(4) . . ?
O2P1 P1 O3P1 108.0(4) 6 . ?
O2P1 P1 O3P1 108.0(4) . . ?
O1P1 P1 O3P1 107.0(7) . . ?
O3P2 P2 O3P2 110.5(7) . 6 ?
O3P2 P2 O1P2 108.3(4) . . ?
O3P2 P2 O1P2 108.3(4) 6 . ?
O3P2 P2 O2P2 110.9(4) . . ?
O3P2 P2 O2P2 110.9(4) 6 . ?
O1P2 P2 O2P2 107.7(7) . . ?
O2P3 P3 O2P3 111.3(7) . 6_554 ?
O2P3 P3 O1P3 111.6(4) . . ?
O2P3 P3 O1P3 111.6(4) 6_554 . ?
O2P3 P3 O3P3 107.8(4) . . ?
O2P3 P3 O3P3 107.8(4) 6_554 . ?
O1P3 P3 O3P3 106.5(7) . . ?
O3P4 P4 O3P4 110.1(7) . 6_554 ?
O3P4 P4 O2P4 111.9(4) . . ?
O3P4 P4 O2P4 111.9(4) 6_554 . ?
O3P4 P4 O1P4 108.0(4) . . ?
O3P4 P4 O1P4 108.0(4) 6_554 . ?
O2P4 P4 O1P4 106.7(7) . . ?
P1 O1P1 W1 126.1(3) . . ?
P1 O1P1 W1 126.1(3) . 6 ?
W1 O1P1 W1 94.5(4) . 6 ?
P1 O2P1 W2 132.4(5) . . ?
P1 O3P1 W3 125.7(4) . . ?
P1 O3P1 W3 125.7(4) . 6 ?
W3 O3P1 W3 93.5(4) . 6 ?
P2 O1P2 W4 125.4(4) . . ?
P2 O1P2 W4 125.4(4) . 6 ?
W4 O1P2 W4 93.1(4) . 6 ?
P2 O2P2 W5 125.2(4) . . ?
P2 O2P2 W5 125.2(4) . 6 ?
W5 O2P2 W5 95.5(4) . 6 ?
P2 O3P2 W6 132.6(5) . . ?
P3 O1P3 W7 126.2(4) . 6_554 ?
P3 O1P3 W7 126.2(4) . . ?
W7 O1P3 W7 93.9(5) 6_554 . ?
P3 O2P3 W8 133.2(5) . . ?
P3 O3P3 W9 126.4(4) . . ?
P3 O3P3 W9 126.4(4) . 6_554 ?
W9 O3P3 W9 92.3(5) . 6_554 ?
P4 O1P4 W10 125.3(4) . . ?
P4 O1P4 W10 125.3(4) . 6_554 ?
W10 O1P4 W10 93.6(4) . 6_554 ?
P4 O2P4 W11 126.2(3) . . ?
P4 O2P4 W11 126.2(3) . 6_554 ?
W11 O2P4 W11 95.3(4) . 6_554 ?
P4 O3P4 W12 132.3(5) . . ?
W1 O1A W1 121.0(6) . 6 ?
W1 O1T K2 109.0(4) . . ?
W2 O2A W6 163.4(5) . 3_655 ?
W2 O2A K5 82.2(3) . . ?
W6 O2A K5 85.6(3) 3_655 . ?
W2 O2T K5 105.8(4) . . ?
W2 O2T K4 142.3(4) . . ?
K5 O2T K4 109.8(3) . . ?
W2 O2C Cu1 145.8(5) . . ?
W3 O3T K2 141.6(5) . 2_565 ?
W3 O3T K2 104.9(4) . . ?
K2 O3T K2 100.5(3) 2_565 . ?
W3 O3A W3 119.6(6) 6 . ?
W4 O4A W4 122.4(6) . 6 ?
W4 O4T K2 139.7(5) . 2_565 ?
W4 O4T K1 103.5(4) . . ?
K2 O4T K1 115.0(3) 2_565 . ?
W4 O4B W5 147.6(5) . . ?
W4 O4B K1 94.5(3) . . ?
W5 O4B K1 93.5(3) . . ?
W5 O5A W5 120.5(6) 6 . ?
W5 O5T K1 105.0(4) . . ?
W5 O5B W6 151.4(5) . . ?
W5 O5B K5 119.6(4) . 4_565 ?
W6 O5B K5 87.9(3) . 4_565 ?
W6 O6C Cu1 146.5(5) . . ?
W6 O6T K5 105.3(4) . 4_565 ?
W7 O7A W7 120.5(6) . 6_554 ?
W8 O8A Cu4 146.8(5) . . ?
W8 O8T K5 110.3(4) . 4_565 ?
W8 O8T K1 120.0(4) . . ?
K5 O8T K1 129.6(4) 4_565 . ?
W9 O9T K4 148.5(5) . 4_565 ?
W9 O9T K5 98.8(4) . 4_565 ?
K4 O9T K5 97.5(3) 4_565 4_565 ?
W9 O9A W9 121.1(6) 6_554 . ?
W9 O9B W10 146.1(5) . 3_665 ?
W10 O10A W10 120.4(6) . 6_554 ?
W10 O10A K3 98.6(4) . . ?
W10 O10A K3 98.6(4) 6_554 . ?
W10 O10T K4 152.6(5) . 2_565 ?
W10 O10T K6 112.5(4) . . ?
K4 O10T K6 93.9(3) 2_565 . ?
W11 O11A W11 119.6(6) . 6_554 ?
W11 O11A K3 103.9(4) . . ?
W11 O11A K3 103.9(4) 6_554 . ?
W11 O11T K4 146.7(5) . . ?
W11 O11T K6 117.7(4) . . ?
K4 O11T K6 95.2(3) . . ?
W11 O11B W7 158.7(6) . . ?
W1 O12 W2 151.7(5) . . ?
W1 O12 K5 119.9(4) . . ?
W2 O12 K5 87.3(3) . . ?
W12 O12T K1 120.2(4) . . ?
W12 O12A Cu4 145.7(6) . 4_465 ?
W3 O13 W1 146.5(5) . . ?
W3 O13 K2 104.4(3) . . ?
W1 O13 K2 98.5(3) . . ?
W1 O15 W5 156.7(5) . 3_655 ?
W3 O23 W2 153.8(5) . . ?
W4 O34 W3 146.5(5) . . ?
W4 O46 W6 153.3(5) . . ?
W7 O78 W8 151.4(5) . . ?
W7 O79 W9 146.2(5) . . ?
W9 O89 W8 155.1(5) . . ?
W9 O89 K5 103.9(4) . 4_565 ?
W8 O89 K5 95.0(3) . 4_565 ?
W10 O101 W11 146.3(5) . . ?
W10 O101 K3 106.0(4) . . ?
W11 O101 K3 105.0(4) . . ?
W10 O101 K6 99.0(3) . . ?
W11 O101 K6 98.2(3) . . ?
K3 O101 K6 81.4(2) . . ?
W10 O102 W12 152.0(5) . . ?
W11 O112 W12 153.8(5) . . ?
W8 O812 W12 163.7(5) . . ?
W8 O812 K1 92.3(3) . . ?
W12 O812 K1 88.4(3) . . ?
O12T K1 O5T 155.0(3) . . ?
O12T K1 O8T 102.1(3) . . ?
O5T K1 O8T 73.5(3) . . ?
O12T K1 O4T 88.5(3) . . ?
O5T K1 O4T 112.7(3) . . ?
O8T K1 O4T 133.1(3) . . ?
O12T K1 O1W 77.7(4) . . ?
O5T K1 O1W 94.0(4) . . ?
O8T K1 O1W 150.1(4) . . ?
O4T K1 O1W 76.8(4) . . ?
O12T K1 O5W 72.6(3) . . ?
O5T K1 O5W 124.4(3) . . ?
O8T K1 O5W 66.4(3) . . ?
O4T K1 O5W 74.0(3) . . ?
O1W K1 O5W 138.4(4) . . ?
O12T K1 O4B 143.5(3) . . ?
O5T K1 O4B 57.1(3) . . ?
O8T K1 O4B 108.3(3) . . ?
O4T K1 O4B 55.9(3) . . ?
O1W K1 O4B 85.6(4) . . ?
O5W K1 O4B 101.4(3) . . ?
O12T K1 O10W 69.5(6) . . ?
O5T K1 O10W 86.0(6) . . ?
O8T K1 O10W 93.7(6) . . ?
O4T K1 O10W 132.3(6) . . ?
O1W K1 O10W 57.8(6) . . ?
O5W K1 O10W 131.8(6) . . ?
O4B K1 O10W 126.7(6) . . ?
O12T K1 O812 53.2(3) . . ?
O5T K1 O812 112.1(3) . . ?
O8T K1 O812 51.1(3) . . ?
O4T K1 O812 132.6(3) . . ?
O1W K1 O812 114.2(4) . . ?
O5W K1 O812 68.8(3) . . ?
O4B K1 O812 159.1(3) . . ?
O10W K1 O812 65.0(6) . . ?
O12T K1 W5 175.6(2) . . ?
O5T K1 W5 27.72(19) . . ?
O8T K1 W5 82.1(2) . . ?
O4T K1 W5 87.4(2) . . ?
O1W K1 W5 99.5(3) . . ?
O5W K1 W5 108.0(2) . . ?
O4B K1 W5 32.18(17) . . ?
O10W K1 W5 112.0(5) . . ?
O812 K1 W5 131.17(18) . . ?
O12T K1 W4 115.2(2) . . ?
O5T K1 W4 87.9(2) . . ?
O8T K1 W4 116.6(2) . . ?
O4T K1 W4 27.35(19) . . ?
O1W K1 W4 89.2(3) . . ?
O5W K1 W4 78.0(2) . . ?
O4B K1 W4 31.57(17) . . ?
O10W K1 W4 145.9(5) . . ?
O812 K1 W4 146.76(19) . . ?
W5 K1 W4 61.09(5) . . ?
O12T K1 W12 23.1(2) . . ?
O5T K1 W12 138.0(2) . . ?
O8T K1 W12 80.3(2) . . ?
O4T K1 W12 109.1(2) . . ?
O1W K1 W12 92.8(3) . . ?
O5W K1 W12 70.1(2) . . ?
O4B K1 W12 164.9(2) . . ?
O10W K1 W12 63.3(5) . . ?
O812 K1 W12 30.22(15) . . ?
W5 K1 W12 161.34(10) . . ?
W4 K1 W12 133.54(9) . . ?
O3T K2 O3W 75.4(3) 2_565 . ?
O3T K2 O1T 166.4(3) 2_565 . ?
O3W K2 O1T 114.3(3) . . ?
O3T K2 O4T 71.7(3) 2_565 2_565 ?
O3W K2 O4T 72.5(3) . 2_565 ?
O1T K2 O4T 101.3(3) . 2_565 ?
O3T K2 O13 119.0(3) 2_565 . ?
O3W K2 O13 149.4(3) . . ?
O1T K2 O13 57.7(3) . . ?
O4T K2 O13 136.1(3) 2_565 . ?
O3T K2 O3T 78.0(3) 2_565 . ?
O3W K2 O3T 108.6(3) . . ?
O1T K2 O3T 106.3(3) . . ?
O4T K2 O3T 148.4(3) 2_565 . ?
O13 K2 O3T 54.8(2) . . ?
O3T K2 O8W 110.0(4) 2_565 . ?
O3W K2 O8W 70.2(4) . . ?
O1T K2 O8W 82.9(4) . . ?
O4T K2 O8W 140.6(4) 2_565 . ?
O13 K2 O8W 79.3(4) . . ?
O3T K2 O8W 59.5(4) . . ?
O3T K2 O6W 78.8(4) 2_565 5_565 ?
O3W K2 O6W 147.9(4) . 5_565 ?
O1T K2 O6W 88.7(4) . 5_565 ?
O4T K2 O6W 81.6(3) 2_565 5_565 ?
O13 K2 O6W 61.7(3) . 5_565 ?
O3T K2 O6W 83.9(3) . 5_565 ?
O8W K2 O6W 137.9(4) . 5_565 ?
O3T K2 W1 147.4(2) 2_565 . ?
O3W K2 W1 136.6(3) . . ?
O1T K2 W1 26.46(19) . . ?
O4T K2 W1 118.0(2) 2_565 . ?
O13 K2 W1 31.45(17) . . ?
O3T K2 W1 83.61(19) . . ?
O8W K2 W1 82.5(3) . . ?
O6W K2 W1 72.6(3) 5_565 . ?
O3T K2 W3 97.1(2) 2_565 . ?
O3W K2 W3 131.0(3) . . ?
O1T K2 W3 83.7(2) . . ?
O4T K2 W3 151.8(2) 2_565 . ?
O13 K2 W3 29.03(17) . . ?
O3T K2 W3 25.79(18) . . ?
O8W K2 W3 67.3(3) . . ?
O6W K2 W3 70.7(3) 5_565 . ?
W1 K2 W3 58.96(5) . . ?
O3T K2 K2 42.4(2) 2_565 2_565 ?
O3W K2 K2 86.2(3) . 2_565 ?
O1T K2 K2 143.4(2) . 2_565 ?
O4T K2 K2 114.1(2) 2_565 2_565 ?
O13 K2 K2 88.87(19) . 2_565 ?
O3T K2 K2 37.10(18) . 2_565 ?
O8W K2 K2 75.9(3) . 2_565 ?
O6W K2 K2 87.5(3) 5_565 2_565 ?
W1 K2 K2 119.69(11) . 2_565 ?
W3 K2 K2 60.74(7) . 2_565 ?
O3T K2 K6 75.0(2) 2_565 . ?
O3W K2 K6 36.8(3) . . ?
O1T K2 K6 118.5(2) . . ?
O4T K2 K6 107.2(2) 2_565 . ?
O13 K2 K6 116.73(19) . . ?
O3T K2 K6 72.6(2) . . ?
O8W K2 K6 42.2(3) . . ?
O6W K2 K6 147.8(3) 5_565 . ?
W1 K2 K6 124.50(9) . . ?
W3 K2 K6 94.16(8) . . ?
K2 K2 K6 60.53(6) 2_565 . ?
O101 K3 O101 179.998(1) 6_554 2_565 ?
O101 K3 O101 68.6(4) 6_554 . ?
O101 K3 O101 111.4(4) 2_565 . ?
O101 K3 O101 111.4(4) 6_554 5_564 ?
O101 K3 O101 68.6(4) 2_565 5_564 ?
O101 K3 O101 179.997(1) . 5_564 ?
O101 K3 O11A 123.2(3) 6_554 5_564 ?
O101 K3 O11A 56.8(3) 2_565 5_564 ?
O101 K3 O11A 123.2(3) . 5_564 ?
O101 K3 O11A 56.8(3) 5_564 5_564 ?
O101 K3 O11A 56.8(3) 6_554 . ?
O101 K3 O11A 123.2(3) 2_565 . ?
O101 K3 O11A 56.8(3) . . ?
O101 K3 O11A 123.2(3) 5_564 . ?
O11A K3 O11A 179.999(1) 5_564 . ?
O101 K3 O10A 56.5(3) 6_554 . ?
O101 K3 O10A 123.5(3) 2_565 . ?
O101 K3 O10A 56.5(3) . . ?
O101 K3 O10A 123.5(3) 5_564 . ?
O11A K3 O10A 83.5(3) 5_564 . ?
O11A K3 O10A 96.5(3) . . ?
O101 K3 O10A 123.5(3) 6_554 5_564 ?
O101 K3 O10A 56.5(3) 2_565 5_564 ?
O101 K3 O10A 123.5(3) . 5_564 ?
O101 K3 O10A 56.5(3) 5_564 5_564 ?
O11A K3 O10A 96.5(3) 5_564 5_564 ?
O11A K3 O10A 83.5(3) . 5_564 ?
O10A K3 O10A 179.998(1) . 5_564 ?
O101 K3 W10 151.17(19) 6_554 2_565 ?
O101 K3 W10 28.83(19) 2_565 2_565 ?
O101 K3 W10 111.99(19) . 2_565 ?
O101 K3 W10 68.01(19) 5_564 2_565 ?
O11A K3 W10 81.7(2) 5_564 2_565 ?
O11A K3 W10 98.3(2) . 2_565 ?
O10A K3 W10 149.53(12) . 2_565 ?
O10A K3 W10 30.47(12) 5_564 2_565 ?
O101 K3 W10 28.83(19) 6_554 6_554 ?
O101 K3 W10 151.17(19) 2_565 6_554 ?
O101 K3 W10 68.01(19) . 6_554 ?
O101 K3 W10 111.99(19) 5_564 6_554 ?
O11A K3 W10 98.3(2) 5_564 6_554 ?
O11A K3 W10 81.7(2) . 6_554 ?
O10A K3 W10 30.47(12) . 6_554 ?
O10A K3 W10 149.53(12) 5_564 6_554 ?
W10 K3 W10 180.0 2_565 6_554 ?
O101 K3 W10 111.99(19) 6_554 5_564 ?
O101 K3 W10 68.01(19) 2_565 5_564 ?
O101 K3 W10 151.17(19) . 5_564 ?
O101 K3 W10 28.83(19) 5_564 5_564 ?
O11A K3 W10 81.7(2) 5_564 5_564 ?
O11A K3 W10 98.3(2) . 5_564 ?
O10A K3 W10 149.53(12) . 5_564 ?
O10A K3 W10 30.47(12) 5_564 5_564 ?
W10 K3 W10 52.867(16) 2_565 5_564 ?
W10 K3 W10 127.133(16) 6_554 5_564 ?
O101 K3 W10 68.01(19) 6_554 . ?
O101 K3 W10 111.99(19) 2_565 . ?
O101 K3 W10 28.83(19) . . ?
O101 K3 W10 151.17(19) 5_564 . ?
O11A K3 W10 98.3(2) 5_564 . ?
O11A K3 W10 81.7(2) . . ?
O10A K3 W10 30.47(12) . . ?
O10A K3 W10 149.53(12) 5_564 . ?
W10 K3 W10 127.135(16) 2_565 . ?
W10 K3 W10 52.866(16) 6_554 . ?
W10 K3 W10 180.0 5_564 . ?
O9W K4 O10T 114.9(7) . 2_565 ?
O9W K4 O11T 86.3(7) . . ?
O10T K4 O11T 71.8(3) 2_565 . ?
O9W K4 O7W 108.1(7) . . ?
O10T K4 O7W 125.2(4) 2_565 . ?
O11T K4 O7W 79.0(4) . . ?
O9W K4 O2T 115.6(7) . . ?
O10T K4 O2T 110.0(3) 2_565 . ?
O11T K4 O2T 152.2(3) . . ?
O7W K4 O2T 78.0(4) . . ?
O9W K4 O9T 81.7(7) . 3_655 ?
O10T K4 O9T 70.4(3) 2_565 3_655 ?
O11T K4 O9T 130.4(3) . 3_655 ?
O7W K4 O9T 150.3(4) . 3_655 ?
O2T K4 O9T 72.6(3) . 3_655 ?
O9W K4 O8W 172.9(7) . . ?
O10T K4 O8W 64.2(4) 2_565 . ?
O11T K4 O8W 86.8(4) . . ?
O7W K4 O8W 69.0(5) . . ?
O2T K4 O8W 70.6(4) . . ?
O9T K4 O8W 104.0(4) 3_655 . ?
O9W K4 K6 129.6(7) . . ?
O10T K4 K6 46.9(2) 2_565 . ?
O11T K4 K6 45.3(2) . . ?
O7W K4 K6 79.6(4) . . ?
O2T K4 K6 114.7(2) . . ?
O9T K4 K6 116.3(2) 3_655 . ?
O8W K4 K6 44.1(3) . . ?
O9W K4 K5 117.4(7) . . ?
O10T K4 K5 79.7(2) 2_565 . ?
O11T K4 K5 148.9(2) . . ?
O7W K4 K5 109.1(4) . . ?
O2T K4 K5 34.61(19) . . ?
O9T K4 K5 44.4(2) 3_655 . ?
O8W K4 K5 69.6(3) . . ?
K6 K4 K5 105.28(11) . . ?
O8T K5 O2T 163.2(3) 3_655 . ?
O8T K5 O2W 111.0(4) 3_655 . ?
O2T K5 O2W 85.5(4) . . ?
O8T K5 O6T 69.1(3) 3_655 3_655 ?
O2T K5 O6T 94.6(3) . 3_655 ?
O2W K5 O6T 177.0(4) . 3_655 ?
O8T K5 O89 58.3(3) 3_655 3_655 ?
O2T K5 O89 122.5(3) . 3_655 ?
O2W K5 O89 85.4(4) . 3_655 ?
O6T K5 O89 97.0(3) 3_655 3_655 ?
O8T K5 O12 128.6(3) 3_655 . ?
O2T K5 O12 55.6(3) . . ?
O2W K5 O12 79.8(4) . . ?
O6T K5 O12 97.8(3) 3_655 . ?
O89 K5 O12 165.2(3) 3_655 . ?
O8T K5 O5B 75.3(3) 3_655 3_655 ?
O2T K5 O5B 98.7(3) . 3_655 ?
O2W K5 O5B 123.7(4) . 3_655 ?
O6T K5 O5B 53.3(3) 3_655 3_655 ?
O89 K5 O5B 132.3(3) 3_655 3_655 ?
O12 K5 O5B 59.1(2) . 3_655 ?
O8T K5 O9T 110.5(3) 3_655 3_655 ?
O2T K5 O9T 67.6(3) . 3_655 ?
O2W K5 O9T 80.9(4) . 3_655 ?
O6T K5 O9T 102.0(3) 3_655 3_655 ?
O89 K5 O9T 54.8(3) 3_655 3_655 ?
O12 K5 O9T 120.9(3) . 3_655 ?
O5B K5 O9T 152.0(3) 3_655 3_655 ?
O8T K5 O2A 114.8(3) 3_655 . ?
O2T K5 O2A 52.8(2) . . ?
O2W K5 O2A 126.8(4) . . ?
O6T K5 O2A 51.6(2) 3_655 . ?
O89 K5 O2A 142.2(3) 3_655 . ?
O12 K5 O2A 50.8(2) . . ?
O5B K5 O2A 49.9(2) 3_655 . ?
O9T K5 O2A 106.1(3) 3_655 . ?
O8T K5 W2 145.2(2) 3_655 . ?
O2T K5 W2 27.6(2) . . ?
O2W K5 W2 96.3(3) . . ?
O6T K5 W2 82.5(2) 3_655 . ?
O89 K5 W2 148.7(2) 3_655 . ?
O12 K5 W2 34.52(15) . . ?
O5B K5 W2 71.61(17) 3_655 . ?
O9T K5 W2 94.4(2) 3_655 . ?
O2A K5 W2 31.83(15) . . ?
O8T K5 W8 26.1(2) 3_655 3_655 ?
O2T K5 W8 152.2(3) . 3_655 ?
O2W K5 W8 99.2(3) . 3_655 ?
O6T K5 W8 82.1(2) 3_655 3_655 ?
O89 K5 W8 32.26(18) 3_655 3_655 ?
O12 K5 W8 152.1(2) . 3_655 ?
O5B K5 W8 101.17(18) 3_655 3_655 ?
O9T K5 W8 86.0(2) 3_655 3_655 ?
O2A K5 W8 133.42(19) . 3_655 ?
W2 K5 W8 164.35(13) . 3_655 ?
O8T K5 W6 83.8(2) 3_655 3_655 ?
O2T K5 W6 83.0(2) . 3_655 ?
O2W K5 W6 150.5(4) . 3_655 ?
O6T K5 W6 26.77(19) 3_655 3_655 ?
O89 K5 W6 123.5(2) 3_655 3_655 ?
O12 K5 W6 71.29(17) . 3_655 ?
O5B K5 W6 33.22(16) 3_655 3_655 ?
O9T K5 W6 118.9(2) 3_655 3_655 ?
O2A K5 W6 31.10(15) . 3_655 ?
W2 K5 W6 62.59(6) . 3_655 ?
W8 K5 W6 103.60(9) 3_655 3_655 ?
O3W K6 O3W 117.2(6) . 2_565 ?
O3W K6 O8W 75.3(4) . 2_565 ?
O3W K6 O8W 69.9(4) 2_565 2_565 ?
O3W K6 O8W 69.9(4) . . ?
O3W K6 O8W 75.3(4) 2_565 . ?
O8W K6 O8W 109.8(7) 2_565 . ?
O3W K6 O11T 149.0(3) . . ?
O3W K6 O11T 65.0(3) 2_565 . ?
O8W K6 O11T 128.3(3) 2_565 . ?
O8W K6 O11T 81.9(4) . . ?
O3W K6 O11T 65.0(3) . 2_565 ?
O3W K6 O11T 149.0(3) 2_565 2_565 ?
O8W K6 O11T 81.9(4) 2_565 2_565 ?
O8W K6 O11T 128.3(3) . 2_565 ?
O11T K6 O11T 130.7(4) . 2_565 ?
O3W K6 O10T 113.0(3) . . ?
O3W K6 O10T 91.9(3) 2_565 . ?
O8W K6 O10T 59.9(4) 2_565 . ?
O8W K6 O10T 166.2(4) . . ?
O11T K6 O10T 97.4(3) . . ?
O11T K6 O10T 62.0(2) 2_565 . ?
O3W K6 O10T 91.9(3) . 2_565 ?
O3W K6 O10T 113.0(3) 2_565 2_565 ?
O8W K6 O10T 166.2(4) 2_565 2_565 ?
O8W K6 O10T 59.9(4) . 2_565 ?
O11T K6 O10T 62.0(2) . 2_565 ?
O11T K6 O10T 97.4(3) 2_565 2_565 ?
O10T K6 O10T 131.9(4) . 2_565 ?
O3W K6 O101 157.3(3) . . ?
O3W K6 O101 80.8(3) 2_565 . ?
O8W K6 O101 100.6(3) 2_565 . ?
O8W K6 O101 131.1(3) . . ?
O11T K6 O101 49.3(2) . . ?
O11T K6 O101 92.3(3) 2_565 . ?
O10T K6 O101 49.2(2) . . ?
O10T K6 O101 93.2(3) 2_565 . ?
O3W K6 O101 80.8(3) . 2_565 ?
O3W K6 O101 157.3(3) 2_565 2_565 ?
O8W K6 O101 131.1(3) 2_565 2_565 ?
O8W K6 O101 100.6(3) . 2_565 ?
O11T K6 O101 92.3(3) . 2_565 ?
O11T K6 O101 49.3(2) 2_565 2_565 ?
O10T K6 O101 93.2(3) . 2_565 ?
O10T K6 O101 49.2(2) 2_565 2_565 ?
O101 K6 O101 85.8(4) . 2_565 ?
O3W K6 K3 121.4(3) . . ?
O3W K6 K3 121.4(3) 2_565 . ?
O8W K6 K3 125.1(3) 2_565 . ?
O8W K6 K3 125.1(3) . . ?
O11T K6 K3 65.3(2) . . ?
O11T K6 K3 65.3(2) 2_565 . ?
O10T K6 K3 65.9(2) . . ?
O10T K6 K3 65.9(2) 2_565 . ?
O101 K6 K3 42.89(18) . . ?
O101 K6 K3 42.89(18) 2_565 . ?
O3W K6 W10 83.4(3) . 2_565 ?
O3W K6 W10 135.4(3) 2_565 2_565 ?
O8W K6 W10 153.5(3) 2_565 2_565 ?
O8W K6 W10 76.4(3) . 2_565 ?
O11T K6 W10 77.5(2) . 2_565 ?
O11T K6 W10 74.8(2) 2_565 2_565 ?
O10T K6 W10 117.1(3) . 2_565 ?
O10T K6 W10 22.66(17) 2_565 2_565 ?
O101 K6 W10 93.0(2) . 2_565 ?
O101 K6 W10 26.97(16) 2_565 2_565 ?
K3 K6 W10 55.04(9) . 2_565 ?
K2 O3W K6 107.0(4) . . ?
K2 O6W K2 171.2(6) 5_565 2_565 ?
K6 O8W K2 95.4(5) . . ?
K6 O8W K4 91.0(5) . . ?
K2 O8W K4 173.5(6) . . ?

loop_
_geom_bond_atom_site_label_1
_geom_bond_atom_site_label_2
_geom_bond_distance
_geom_bond_site_symmetry_2
_geom_bond_publ_flag
W1 O1T 1.742(9) . ?
W1 O12 1.846(8) . ?
W1 O15 1.898(9) . ?
W1 O1A 1.933(6) . ?
W1 O13 1.951(8) . ?
W1 O1P1 2.291(8) . ?
W2 O2T 1.728(9) . ?
W2 O2C 1.797(9) . ?
W2 O2A 1.910(9) . ?
W2 O23 1.981(8) . ?
W2 O12 2.036(8) . ?
W2 O2P1 2.217(8) . ?
W3 O3T 1.720(9) . ?
W3 O23 1.846(9) . ?
W3 O13 1.914(8) . ?
W3 O34 1.926(9) . ?
W3 O3A 1.944(6) . ?
W3 O3P1 2.307(8) . ?
W4 O4T 1.722(9) . ?
W4 O46 1.877(8) . ?
W4 O34 1.906(9) . ?
W4 O4B 1.914(9) . ?
W4 O4A 1.922(6) . ?
W4 O1P2 2.320(8) . ?
W5 O5T 1.750(9) . ?
W5 O5B 1.848(9) . ?
W5 O15 1.910(9) 4_565 ?
W5 O4B 1.939(9) . ?
W5 O5A 1.939(6) . ?
W5 O2P2 2.275(8) . ?
W6 O6T 1.724(9) . ?
W6 O6C 1.780(8) . ?
W6 O2A 1.913(9) 4_565 ?
W6 O46 1.949(8) . ?
W6 O5B 2.024(9) . ?
W6 O3P2 2.215(9) . ?
W7 O7T 1.748(10) . ?
W7 O78 1.850(9) . ?
W7 O79 1.906(9) . ?
W7 O7A 1.937(6) . ?
W7 O11B 1.951(9) . ?
W7 O1P3 2.301(9) . ?
W8 O8T 1.717(10) . ?
W8 O8A 1.808(9) . ?
W8 O812 1.894(9) . ?
W8 O89 1.961(9) . ?
W8 O78 2.014(9) . ?
W8 O2P3 2.212(9) . ?
W9 O9T 1.730(10) . ?
W9 O9B 1.872(9) . ?
W9 O89 1.877(9) . ?
W9 O9A 1.936(6) . ?
W9 O79 1.950(9) . ?
W9 O3P3 2.337(9) . ?
W10 O10T 1.722(9) . ?
W10 O102 1.867(9) . ?
W10 O101 1.896(9) . ?
W10 O10A 1.938(6) . ?
W10 O9B 1.960(9) 4_465 ?
W10 O1P4 2.307(8) . ?
W11 O11T 1.722(9) . ?
W11 O112 1.849(9) . ?
W11 O11B 1.860(9) . ?
W11 O11A 1.952(6) . ?
W11 O101 1.987(9) . ?
W11 O2P4 2.282(8) . ?
W12 O12T 1.735(9) . ?
W12 O12A 1.809(9) . ?
W12 O812 1.927(9) . ?
W12 O102 1.960(9) . ?
W12 O112 2.021(9) . ?
W12 O3P4 2.226(9) . ?
Cu1 O2C 1.913(9) . ?
Cu1 O6C 1.919(9) . ?
Cu1 O2CU 1.981(9) 3_655 ?
Cu1 O12C 1.988(10) . ?
Cu1 O1C2 2.315(10) . ?
Cu1 Cu3 2.8192(19) . ?
Cu1 Cu2 3.042(2) . ?
Cu1 Cu2 3.049(2) 3_655 ?
Cu2 O1C2 1.920(10) . ?
Cu2 O1C2 1.934(10) 4_565 ?
Cu2 O2CU 1.935(9) . ?
Cu2 O12C 1.943(10) . ?
Cu2 Cu1 3.049(2) 4_565 ?
Cu2 Br1 3.3889(18) . ?
Cu3 O12C 1.939(10) 6 ?
Cu3 O12C 1.939(10) . ?
Cu3 O2CU 1.944(9) 8_655 ?
Cu3 O2CU 1.944(9) 3_655 ?
Cu3 O1C3 2.31(2) . ?
Cu3 Cu1 2.8192(19) 6 ?
Cu3 Br1 3.222(2) . ?
Cu4 O12A 1.901(10) 3_665 ?
Cu4 O8A 1.911(9) . ?
Cu4 O1C6 1.986(10) 6_554 ?
Cu4 O2C6 1.990(10) 6_554 ?
Cu4 O1C5 2.337(11) 3_665 ?
Cu4 Cu6 2.818(2) . ?
Cu4 Cu5 3.046(3) . ?
Cu4 Cu5 3.059(3) 3_665 ?
Cu5 O1C5 1.921(11) . ?
Cu5 O2C6 1.926(10) 7_464 ?
Cu5 O1C6 1.930(10) 6_554 ?
Cu5 O1C5 1.935(11) 3_665 ?
Cu5 Cu4 3.059(3) 4_465 ?
Cu5 Br2 3.3694(19) . ?
Cu6 O1C6 1.932(10) 6_554 ?
Cu6 O1C6 1.932(10) . ?
Cu6 O2C6 1.961(10) 6_554 ?
Cu6 O2C6 1.961(10) . ?
Cu6 O3C6 2.26(3) . ?
Cu6 Cu4 2.818(2) 6_554 ?
Cu6 Br2 3.233(3) . ?
O2CU Cu3 1.943(9) 7_565 ?
O2CU Cu1 1.981(9) 4_565 ?
O2CU Br1 3.786(9) . ?
O1C2 Cu2 1.935(10) 3_655 ?
O1C2 Br1 3.962(10) . ?
O12C Br1 3.793(10) . ?
O1C5 Cu5 1.936(11) 4_465 ?
O1C5 Cu4 2.337(11) 4_465 ?
O1C5 Br2 3.953(11) . ?
O1C6 Cu5 1.930(10) 6_554 ?
O1C6 Cu4 1.986(10) 6_554 ?
O1C6 Br2 3.768(10) . ?
O2C6 Cu5 1.926(10) 8_664 ?
O2C6 Cu4 1.990(10) 6_554 ?
O2C6 Br2 3.809(10) . ?
Br1 Cu3 3.222(2) 7_565 ?
Br1 Cu3 3.222(2) 5_665 ?
Br1 Cu3 3.222(2) 3_655 ?
Br1 Cu2 3.3888(18) 7_565 ?
Br1 Cu2 3.3888(18) 5_665 ?
Br1 Cu2 3.3888(18) 6 ?
Br1 Cu2 3.3888(18) 4_565 ?
Br1 Cu2 3.3889(18) 8_655 ?
Br1 Cu2 3.3889(18) 2_665 ?
Br1 Cu2 3.3889(18) 3_655 ?
Br2 Cu6 3.233(3) 3_665 ?
Br2 Cu6 3.233(3) 5_574 ?
Br2 Cu6 3.233(3) 7_464 ?
Br2 Cu5 3.3693(19) 3_665 ?
Br2 Cu5 3.3693(19) 2_575 ?
Br2 Cu5 3.3693(19) 8_664 ?
Br2 Cu5 3.3694(19) 5_574 ?
Br2 Cu5 3.3694(19) 4_465 ?
Br2 Cu5 3.3694(19) 6_554 ?
Br2 Cu5 3.3694(19) 7_464 ?
P1 O2P1 1.528(9) 6 ?
P1 O2P1 1.528(9) . ?
P1 O1P1 1.537(12) . ?
P1 O3P1 1.557(12) . ?
P2 O3P2 1.522(9) . ?
P2 O3P2 1.523(9) 6 ?
P2 O1P2 1.561(12) . ?
P2 O2P2 1.568(12) . ?
P3 O2P3 1.514(9) . ?
P3 O2P3 1.514(9) 6_554 ?
P3 O1P3 1.521(13) . ?
P3 O3P3 1.549(14) . ?
P4 O3P4 1.523(9) . ?
P4 O3P4 1.523(9) 6_554 ?
P4 O2P4 1.562(12) . ?
P4 O1P4 1.563(13) . ?
O1P1 W1 2.291(8) 6 ?
O3P1 W3 2.307(8) 6 ?
O1P2 W4 2.320(8) 6 ?
O2P2 W5 2.275(8) 6 ?
O1P3 W7 2.301(9) 6_554 ?
O3P3 W9 2.337(9) 6_554 ?
O1P4 W10 2.307(8) 6_554 ?
O2P4 W11 2.282(8) 6_554 ?
O1A W1 1.933(6) 6 ?
O1T K2 2.742(9) . ?
O2A W6 1.913(9) 3_655 ?
O2A K5 3.308(10) . ?
O2T K5 2.710(9) . ?
O2T K4 2.774(10) . ?
O3T K2 2.680(10) 2_565 ?
O3T K2 2.996(9) . ?
O3A W3 1.944(6) 6 ?
O4A W4 1.922(6) 6 ?
O4T K2 2.779(10) 2_565 ?
O4T K1 2.837(10) . ?
O4B K1 2.958(9) . ?
O5A W5 1.939(6) 6 ?
O5T K1 2.763(9) . ?
O5B K5 3.161(10) 4_565 ?
O6T K5 2.842(10) 4_565 ?
O7A W7 1.937(6) 6_554 ?
O8T K5 2.693(10) 4_565 ?
O8T K1 2.771(10) . ?
O9T K4 2.792(10) 4_565 ?
O9T K5 3.169(11) 4_565 ?
O9A W9 1.936(6) 6_554 ?
O9B W10 1.960(9) 3_665 ?
O10A W10 1.938(6) 6_554 ?
O10A K3 2.965(13) . ?
O10T K4 2.722(10) 2_565 ?
O10T K6 3.150(10) . ?
O11A W11 1.952(6) 6_554 ?
O11A K3 2.846(12) . ?
O11T K4 2.745(10) . ?
O11T K6 3.070(10) . ?
O12 K5 3.055(9) . ?
O12T K1 2.648(10) . ?
O12A Cu4 1.901(10) 4_465 ?
O13 K2 2.864(9) . ?
O15 W5 1.910(9) 3_655 ?
O89 K5 2.926(10) 4_565 ?
O101 K3 2.786(9) . ?
O101 K6 3.382(11) . ?
O812 K1 3.360(9) . ?
K1 O1W 2.867(15) . ?
K1 O5W 2.867(11) . ?
K1 O10W 3.07(3) . ?
K2 O3T 2.680(10) 2_565 ?
K2 O3W 2.741(14) . ?
K2 O4T 2.778(10) 2_565 ?
K2 O8W 3.007(17) . ?
K2 O6W 3.063(4) 5_565 ?
K2 K2 4.369(6) 2_565 ?
K2 K6 4.441(8) . ?
K3 O101 2.786(9) 6_554 ?
K3 O101 2.786(9) 2_565 ?
K3 O101 2.786(9) 5_564 ?
K3 O11A 2.846(12) 5_564 ?
K3 O10A 2.965(13) 5_564 ?
K3 W10 3.7787(5) 2_565 ?
K3 W10 3.7787(5) 6_554 ?
K3 W10 3.7787(5) 5_564 ?
K4 O9W 2.68(3) . ?
K4 O10T 2.722(10) 2_565 ?
K4 O7W 2.759(17) . ?
K4 O9T 2.792(10) 3_655 ?
K4 O8W 3.035(17) . ?
K4 K6 4.301(4) . ?
K4 K5 4.488(5) . ?
K5 O8T 2.693(10) 3_655 ?
K5 O2W 2.732(15) . ?
K5 O6T 2.842(10) 3_655 ?
K5 O89 2.926(10) 3_655 ?
K5 O5B 3.161(10) 3_655 ?
K5 O9T 3.169(11) 3_655 ?
K5 W8 3.661(4) 3_655 ?
K5 W6 3.692(4) 3_655 ?
K6 O3W 2.784(13) . ?
K6 O3W 2.784(13) 2_565 ?
K6 O8W 2.995(17) 2_565 ?
K6 O8W 2.995(17) . ?
K6 O11T 3.070(10) 2_565 ?
K6 O10T 3.150(10) 2_565 ?
K6 O101 3.382(11) 2_565 ?
K6 W10 4.129(4) 2_565 ?
O6W K2 3.063(4) 5_565 ?
O6W K2 3.063(4) 2_565 ?
